data_7214224
loop_
_publ_author_name
'Luo, Zhong-Zhen'
'Lin, Chen-Sheng'
'Zhang, Wei-Long'
'Zhang, Hao'
'He, Zhang-Zhen'
'Cheng, Wen-Dan'

_publ_section_title
;
 Ba18F18In8S21 and Ba9F10In4S10: new kind of mixed anion compounds with
 the novel low-dimensional structure
;
_journal_issue 13
_journal_name_full CrystEngComm
_journal_page_first 2788
_journal_paper_doi 10.1039/c3ce41954a
_journal_volume 16
_journal_year 2014
_chemical_formula_sum 'Ba18 F18 In8 S21'
_chemical_formula_weight 4405.97
_chemical_name_systematic
; 
 ? 
;
_space_group_IT_number 138
_symmetry_cell_setting tetragonal
_symmetry_space_group_name_Hall '-P 4ac 2ac'
_symmetry_space_group_name_H-M 'P 42/n c m :2'
_atom_sites_solution_hydrogens none
_atom_sites_solution_primary direct
_atom_sites_solution_secondary difmap
_audit_creation_method SHELXL-97
_cell_angle_alpha 90.00
_cell_angle_beta 90.00
_cell_angle_gamma 90.00
_cell_formula_units_Z 4
_cell_length_a 22.0703(8)
_cell_length_b 22.0703(8)
_cell_length_c 12.6143(9)
_cell_measurement_reflns_used 14801
_cell_measurement_temperature 293(2)
_cell_measurement_theta_max 27.5010
_cell_measurement_theta_min 2.0634
_cell_volume 6144.4(5)
_computing_structure_refinement 'SHELXL-97 (Sheldrick, 1997)'
_computing_structure_solution 'SHELXS-97 (Sheldrick, 1990)'
_diffrn_ambient_temperature 293(2)
_diffrn_detector_area_resol_mean 28.5714
_diffrn_measured_fraction_theta_full 0.977
_diffrn_measured_fraction_theta_max 0.977
_diffrn_measurement_device_type Saturn70
_diffrn_measurement_method CCD_Profile_fitting
_diffrn_radiation_monochromator graphite
_diffrn_radiation_source 'fine-focus sealed tube'
_diffrn_radiation_type MoK\a
_diffrn_radiation_wavelength 0.71073
_diffrn_reflns_av_R_equivalents 0.0393
_diffrn_reflns_av_sigmaI/netI 0.0156
_diffrn_reflns_limit_h_max 27
_diffrn_reflns_limit_h_min -27
_diffrn_reflns_limit_k_max 27
_diffrn_reflns_limit_k_min -27
_diffrn_reflns_limit_l_max 15
_diffrn_reflns_limit_l_min -15
_diffrn_reflns_number 40380
_diffrn_reflns_theta_full 26.00
_diffrn_reflns_theta_max 26.00
_diffrn_reflns_theta_min 2.62
_diffrn_standards_number 7219
_exptl_absorpt_coefficient_mu 15.028
_exptl_absorpt_correction_T_max 0.165
_exptl_absorpt_correction_T_min 0.070
_exptl_absorpt_correction_type multi-scan
_exptl_crystal_colour yellow
_exptl_crystal_density_diffrn 4.763
_exptl_crystal_density_method 'not measured'
_exptl_crystal_description Prism
_exptl_crystal_F_000 7592
_exptl_crystal_size_max 0.2000
_exptl_crystal_size_mid 0.1600
_exptl_crystal_size_min 0.1200
_refine_diff_density_max 2.235
_refine_diff_density_min -7.496
_refine_diff_density_rms 0.374
_refine_ls_extinction_method none
_refine_ls_goodness_of_fit_ref 1.166
_refine_ls_hydrogen_treatment none
_refine_ls_matrix_type full
_refine_ls_number_parameters 166
_refine_ls_number_reflns 3079
_refine_ls_number_restraints 1
_refine_ls_restrained_S_all 1.166
_refine_ls_R_factor_all 0.0474
_refine_ls_R_factor_gt 0.0443
_refine_ls_shift/su_max 0.000
_refine_ls_shift/su_mean 0.000
_refine_ls_structure_factor_coef Fsqd
_refine_ls_weighting_details 'calc w=1/[\s^2^(Fo^2^)+(0.0658P)^2^+177.5827P] where P=(Fo^2^+2Fc^2^)/3'
_refine_ls_weighting_scheme calc
_refine_ls_wR_factor_gt 0.1426
_refine_ls_wR_factor_ref 0.1454
_reflns_number_gt 2908
_reflns_number_total 3151
_reflns_threshold_expression >2sigma(I)
_cod_data_source_file c3ce41954a.cif
_cod_data_source_block compd1
_cod_original_cell_volume 6144.4(6)
_cod_original_sg_symbol_H-M P42/ncm
_cod_database_code 7214224

loop_
_symmetry_equiv_pos_as_xyz
'x, y, z'
'-y+1/2, x, z+1/2'
'-x+1/2, -y+1/2, z'
'y, -x+1/2, z+1/2'
'x+1/2, -y, -z+1/2'
'y+1/2, x+1/2, -z'
'-x, y+1/2, -z+1/2'
'-y, -x, -z'
'-x, -y, -z'
'y-1/2, -x, -z-1/2'
'x-1/2, y-1/2, -z'
'-y, x-1/2, -z-1/2'
'-x-1/2, y, z-1/2'
'-y-1/2, -x-1/2, z'
'x, -y-1/2, z-1/2'
'y, x, z'

loop_
_atom_site_label
_atom_site_type_symbol
_atom_site_fract_x
_atom_site_fract_y
_atom_site_fract_z
_atom_site_U_iso_or_equiv
_atom_site_adp_type
_atom_site_occupancy
_atom_site_symmetry_multiplicity
_atom_site_calc_flag
_atom_site_refinement_flags
Ba1 Ba 0.15494(3) 0.55481(3) 0.13084(5) 0.0096(2) Uani 1 1 d .
Ba2 Ba 0.35218(3) 0.55390(3) 0.12456(4) 0.0092(2) Uani 1 1 d .
Ba3 Ba 0.65035(3) 0.25019(2) 0.37599(4) 0.0092(2) Uani 1 1 d .
Ba4 Ba 0.24971(2) 0.04058(3) 0.37985(5) 0.0102(2) Uani 1 1 d .
Ba5 Ba 0.0000 0.0000 0.5000 0.0537(5) Uani 1 4 d S
Ba6 Ba 0.2500 0.2500 0.29520(11) 0.0165(3) Uani 1 4 d S
In1 In 0.16044(4) 0.16044(4) 0.07367(8) 0.0165(3) Uani 1 2 d S
In2 In 0.07442(3) 0.07442(3) -0.16767(8) 0.0121(3) Uani 1 2 d S
In3 In 0.08051(3) 0.08051(3) 0.31438(8) 0.0124(3) Uani 1 2 d S
In4 In 0.34350(4) 0.15650(4) 0.07953(9) 0.0181(3) Uani 1 2 d SU
S1 S 0.08185(12) 0.08185(12) 0.1217(3) 0.0143(7) Uani 1 2 d S
S2 S 0.07793(12) 0.07793(12) -0.3684(3) 0.0146(7) Uani 1 2 d S
S3 S 0.15417(11) 0.15417(11) -0.1222(3) 0.0105(7) Uani 1 2 d S
S4 S 0.15516(11) 0.15516(11) 0.3824(3) 0.0113(7) Uani 1 2 d S
S5 S 0.25102(11) 0.10048(17) 0.1361(2) 0.0236(7) Uani 1 1 d .
S6 S 0.2500 0.2500 0.0506(6) 0.0346(16) Uani 1 4 d SU
S7 S -0.01832(11) 0.11123(12) 0.3801(2) 0.0145(5) Uani 1 1 d .
S8 S -0.02010(11) 0.12017(11) -0.12375(18) 0.0110(5) Uani 1 1 d .
F1 F 0.2500 0.7500 0.2500 0.016(3) Uani 1 4 d S
F2 F 0.6525(3) 0.1525(3) 0.5000 0.0139(18) Uani 1 2 d S
F3 F 0.2544(2) 0.5511(3) 0.2464(5) 0.0133(13) Uani 1 1 d .
F4 F 0.2507(2) 0.5521(3) 0.0088(5) 0.0138(13) Uani 1 1 d .
F5 F 0.1521(3) 0.6521(3) 0.0000 0.0140(18) Uani 1 2 d S
F6 F 0.6528(3) 0.1534(3) 0.2501(4) 0.0145(14) Uani 1 1 d .
F7 F 0.2500 0.7500 0.0000 0.015(3) Uani 1 4 d S

loop_
_atom_site_aniso_label
_atom_site_aniso_U_11
_atom_site_aniso_U_22
_atom_site_aniso_U_33
_atom_site_aniso_U_23
_atom_site_aniso_U_13
_atom_site_aniso_U_12
Ba1 0.0093(3) 0.0101(3) 0.0094(4) 0.0003(2) 0.0005(2) -0.0007(2)
Ba2 0.0092(3) 0.0092(3) 0.0093(4) 0.0003(2) -0.0001(2) 0.0003(2)
Ba3 0.0101(3) 0.0084(3) 0.0091(4) 0.00001(19) -0.0002(2) 0.00006(19)
Ba4 0.0103(3) 0.0079(3) 0.0124(4) 0.0007(2) 0.0000(2) 0.00042(19)
Ba5 0.0523(8) 0.0523(8) 0.0565(12) 0.0020(7) 0.0020(7) 0.0039(9)
Ba6 0.0163(4) 0.0163(4) 0.0171(7) 0.000 0.000 -0.0014(4)
In1 0.0189(4) 0.0189(4) 0.0118(5) -0.0018(3) -0.0018(3) 0.0040(4)
In2 0.0101(3) 0.0101(3) 0.0161(5) -0.0016(3) -0.0016(3) 0.0025(4)
In3 0.0111(3) 0.0111(3) 0.0150(5) -0.0009(3) -0.0009(3) 0.0020(4)
In4 0.0203(4) 0.0203(4) 0.0137(6) -0.0029(3) 0.0029(3) -0.0063(4)
S1 0.0150(11) 0.0150(11) 0.0129(18) 0.0003(9) 0.0003(9) 0.0014(14)
S2 0.0155(11) 0.0155(11) 0.0128(18) -0.0007(9) -0.0007(9) 0.0000(14)
S3 0.0105(10) 0.0105(10) 0.0106(18) 0.0004(9) 0.0004(9) -0.0014(12)
S4 0.0102(10) 0.0102(10) 0.0136(18) 0.0008(9) 0.0008(9) -0.0003(12)
S5 0.0110(13) 0.0428(19) 0.0170(14) 0.0136(13) -0.0010(10) -0.0013(11)
S6 0.042(2) 0.042(2) 0.020(3) 0.000 0.000 -0.005(3)
S7 0.0088(11) 0.0194(13) 0.0154(13) -0.0035(10) 0.0002(9) 0.0014(10)
S8 0.0076(11) 0.0135(12) 0.0118(12) -0.0001(9) 0.0018(8) 0.0002(9)
F1 0.015(4) 0.015(4) 0.018(7) 0.000 0.000 0.000
F2 0.012(3) 0.012(3) 0.018(4) 0.001(2) -0.001(2) -0.003(3)
F3 0.014(3) 0.014(3) 0.012(3) -0.001(2) -0.002(2) -0.002(2)
F4 0.011(3) 0.016(3) 0.015(3) -0.002(3) 0.002(2) 0.002(2)
F5 0.013(3) 0.013(3) 0.015(4) -0.001(2) 0.001(2) -0.001(3)
F6 0.011(3) 0.017(3) 0.016(3) -0.002(2) -0.001(2) 0.002(2)
F7 0.015(4) 0.015(4) 0.013(6) 0.000 0.000 -0.005(4)

loop_
_atom_type_symbol
_atom_type_description
_atom_type_scat_dispersion_real
_atom_type_scat_dispersion_imag
_atom_type_scat_source
Ba Ba -0.3244 2.2819 'International Tables Vol C Tables 4.2.6.8 and 6.1.1.4'
F F 0.0171 0.0103 'International Tables Vol C Tables 4.2.6.8 and 6.1.1.4'
In In -0.7276 1.3100 'International Tables Vol C Tables 4.2.6.8 and 6.1.1.4'
S S 0.1246 0.1234 'International Tables Vol C Tables 4.2.6.8 and 6.1.1.4'

loop_
_geom_angle_atom_site_label_1
_geom_angle_atom_site_label_2
_geom_angle_atom_site_label_3
_geom_angle
_geom_angle_site_symmetry_1
_geom_angle_site_symmetry_3
F4 Ba1 F6 111.4(2) . 16
F4 Ba1 F3 69.63(19) . .
F6 Ba1 F3 73.79(18) 16 .
F4 Ba1 F5 71.23(15) . .
F6 Ba1 F5 72.37(14) 16 .
F3 Ba1 F5 112.4(2) . .
F4 Ba1 S7 136.88(14) . 7
F6 Ba1 S7 72.49(13) 16 7
F3 Ba1 S7 143.54(14) . 7
F5 Ba1 S7 69.54(11) . 7
F4 Ba1 S8 137.67(14) . 4
F6 Ba1 S8 69.49(13) 16 4
F3 Ba1 S8 70.47(14) . 4
F5 Ba1 S8 139.00(5) . 4
S7 Ba1 S8 85.02(6) 7 4
F4 Ba1 S2 112.79(15) . 4
F6 Ba1 S2 134.57(14) 16 4
F3 Ba1 S2 112.90(15) . 4
F5 Ba1 S2 132.51(15) . 4
S7 Ba1 S2 82.34(8) 7 4
S8 Ba1 S2 71.21(8) 4 4
F4 Ba1 S7 71.13(14) . 4_554
F6 Ba1 S7 136.16(12) 16 4_554
F3 Ba1 S7 137.94(14) . 4_554
F5 Ba1 S7 67.34(11) . 4_554
S7 Ba1 S7 77.82(8) 7 4_554
S8 Ba1 S7 139.07(7) 4 4_554
S2 Ba1 S7 69.86(7) 4 4_554
F4 Ba1 Ba5 116.27(13) . 4_554
F6 Ba1 Ba5 118.32(13) 16 4_554
F3 Ba1 Ba5 159.07(13) . 4_554
F5 Ba1 Ba5 88.19(14) . 4_554
S7 Ba1 Ba5 46.03(5) 7 4_554
S8 Ba1 Ba5 96.85(5) 4 4_554
S2 Ba1 Ba5 46.22(6) 4 4_554
S7 Ba1 Ba5 45.57(5) 4_554 4_554
F4 Ba1 Ba3 92.27(13) . 16
F6 Ba1 Ba3 36.08(12) 16 16
F3 Ba1 Ba3 37.75(13) . 16
F5 Ba1 Ba3 93.49(13) . 16
S7 Ba1 Ba3 107.19(5) 7 16
S8 Ba1 Ba3 63.22(5) 4 16
S2 Ba1 Ba3 131.96(6) 4 16
S7 Ba1 Ba3 157.60(5) 4_554 16
Ba5 Ba1 Ba3 150.189(16) 4_554 16
F4 Ba1 Ba3 91.72(14) . 5_465
F6 Ba1 Ba3 35.98(12) 16 5_465
F3 Ba1 Ba3 93.55(13) . 5_465
F5 Ba1 Ba3 36.39(7) . 5_465
S7 Ba1 Ba3 66.19(5) 7 5_465
S8 Ba1 Ba3 104.29(4) 4 5_465
S2 Ba1 Ba3 148.52(6) 4 5_465
S7 Ba1 Ba3 102.20(4) 4_554 5_465
Ba5 Ba1 Ba3 105.957(16) 4_554 5_465
Ba3 Ba1 Ba3 62.289(17) 16 5_465
F4 Ba1 Ba2 147.93(14) . 10_566
F6 Ba1 Ba2 36.51(13) 16 10_566
F3 Ba1 Ba2 92.85(13) . 10_566
F5 Ba1 Ba2 92.665(17) . 10_566
S7 Ba1 Ba2 51.18(5) 7 10_566
S8 Ba1 Ba2 46.92(4) 4 10_566
S2 Ba1 Ba2 98.62(6) 4 10_566
S7 Ba1 Ba2 128.98(5) 4_554 10_566
Ba5 Ba1 Ba2 89.834(13) 4_554 10_566
Ba3 Ba1 Ba2 60.362(13) 16 10_566
Ba3 Ba1 Ba2 61.819(14) 5_465 10_566
F3 Ba2 F4 68.56(18) . .
F3 Ba2 F2 109.1(2) . 2_554
F4 Ba2 F2 70.15(15) . 2_554
F3 Ba2 F6 69.37(17) . 7_655
F4 Ba2 F6 107.30(19) . 7_655
F2 Ba2 F6 71.54(14) 2_554 7_655
F3 Ba2 S8 137.35(13) . 11_665
F4 Ba2 S8 138.46(14) . 11_665
F2 Ba2 S8 70.05(10) 2_554 11_665
F6 Ba2 S8 70.37(13) 7_655 11_665
F3 Ba2 S8 134.47(13) . 14_665
F4 Ba2 S8 68.31(13) . 14_665
F2 Ba2 S8 68.42(10) 2_554 14_665
F6 Ba2 S8 138.60(12) 7_655 14_665
S8 Ba2 S8 86.36(7) 11_665 14_665
F3 Ba2 S1 109.94(15) . 3
F4 Ba2 S1 110.29(15) . 3
F2 Ba2 S1 137.64(14) 2_554 3
F6 Ba2 S1 138.86(14) 7_655 3
S8 Ba2 S1 91.51(8) 11_665 3
S8 Ba2 S1 72.75(8) 14_665 3
F3 Ba2 S7 68.88(13) . 14_665
F4 Ba2 S7 135.26(14) . 14_665
F2 Ba2 S7 138.38(5) 2_554 14_665
F6 Ba2 S7 69.19(12) 7_655 14_665
S8 Ba2 S7 84.21(6) 11_665 14_665
S8 Ba2 S7 143.70(7) 14_665 14_665
S1 Ba2 S7 72.55(7) 3 14_665
F3 Ba2 In3 86.52(13) . 3
F4 Ba2 In3 127.81(14) . 3
F2 Ba2 In3 160.67(11) 2_554 3
F6 Ba2 In3 105.11(12) 7_655 3
S8 Ba2 In3 90.78(5) 11_665 3
S8 Ba2 In3 109.07(5) 14_665 3
S1 Ba2 In3 36.45(6) 3 3
S7 Ba2 In3 36.38(4) 14_665 3
F3 Ba2 Ba2 145.91(13) . 8_665
F4 Ba2 Ba2 90.67(13) . 8_665
F2 Ba2 Ba2 36.86(13) 2_554 8_665
F6 Ba2 Ba2 93.17(11) 7_655 8_665
S8 Ba2 Ba2 49.26(4) 11_665 8_665
S8 Ba2 Ba2 47.24(4) 14_665 8_665
S1 Ba2 Ba2 102.42(6) 3 8_665
S7 Ba2 Ba2 133.40(5) 14_665 8_665
In3 Ba2 Ba2 127.051(15) 3 8_665
F3 Ba2 Ba1 89.14(12) . 12_666
F4 Ba2 Ba1 142.64(13) . 12_666
F2 Ba2 Ba1 91.021(18) 2_554 12_666
F6 Ba2 Ba1 35.36(12) 7_655 12_666
S8 Ba2 Ba1 48.97(4) 11_665 12_666
S8 Ba2 Ba1 135.30(5) 14_665 12_666
S1 Ba2 Ba1 105.31(6) 3 12_666
S7 Ba2 Ba1 48.15(4) 14_665 12_666
In3 Ba2 Ba1 77.526(19) 3 12_666
Ba2 Ba2 Ba1 92.521(19) 8_665 12_666
F3 Ba2 Ba3 90.80(13) . 7_655
F4 Ba2 Ba3 90.18(14) . 7_655
F2 Ba2 Ba3 35.76(7) 2_554 7_655
F6 Ba2 Ba3 35.87(11) 7_655 7_655
S8 Ba2 Ba3 63.31(5) 11_665 7_655
S8 Ba2 Ba3 103.21(4) 14_665 7_655
S1 Ba2 Ba3 154.81(6) 3 7_655
S7 Ba2 Ba3 103.56(4) 14_665 7_655
In3 Ba2 Ba3 136.93(2) 3 7_655
Ba2 Ba2 Ba3 61.493(13) 8_665 7_655
Ba1 Ba2 Ba3 59.449(13) 12_666 7_655
F6 Ba3 F5 177.92(16) . 4
F6 Ba3 F2 72.56(14) . .
F5 Ba3 F2 108.07(11) 4 .
F6 Ba3 F6 106.75(12) . 10_666
F5 Ba3 F6 72.53(13) 4 10_666
F2 Ba3 F6 177.48(16) . 10_666
F6 Ba3 F7 109.16(12) . 2_655
F5 Ba3 F7 69.46(14) 4 2_655
F2 Ba3 F7 69.16(14) . 2_655
F6 Ba3 F7 109.04(12) 10_666 2_655
F6 Ba3 F1 68.49(13) . 5_565
F5 Ba3 F1 109.47(7) 4 5_565
F2 Ba3 F1 109.17(7) . 5_565
F6 Ba3 F1 68.40(13) 10_666 5_565
F7 Ba3 F1 71.274(16) 2_655 5_565
F6 Ba3 F3 71.74(17) . 16
F5 Ba3 F3 109.57(19) 4 16
F2 Ba3 F3 113.10(19) . 16
F6 Ba3 F3 68.70(17) 10_666 16
F7 Ba3 F3 177.73(12) 2_655 16
F1 Ba3 F3 107.41(13) 5_565 16
F6 Ba3 F4 112.00(17) . 4
F5 Ba3 F4 70.03(13) 4 4
F2 Ba3 F4 69.46(13) . 4
F6 Ba3 F4 112.95(18) 10_666 4
F7 Ba3 F4 106.90(13) 2_655 4
F1 Ba3 F4 178.10(13) 5_565 4
F3 Ba3 F4 74.43(19) 16 4
F6 Ba3 Ba4 91.56(12) . 14_665
F5 Ba3 Ba4 90.41(12) 4 14_665
F2 Ba3 Ba4 90.64(12) . 14_665
F6 Ba3 Ba4 91.81(13) 10_666 14_665
F7 Ba3 Ba4 143.91(2) 2_655 14_665
F1 Ba3 Ba4 144.81(2) 5_565 14_665
F3 Ba3 Ba4 37.43(13) 16 14_665
F4 Ba3 Ba4 37.02(13) 4 14_665
F6 Ba3 Ba1 35.63(12) . 16
F5 Ba3 Ba1 145.73(14) 4 16
F2 Ba3 Ba1 92.01(12) . 16
F6 Ba3 Ba1 88.63(11) 10_666 16
F7 Ba3 Ba1 144.789(19) 2_655 16
F1 Ba3 Ba1 88.595(16) 5_565 16
F3 Ba3 Ba1 36.16(12) 16 16
F4 Ba3 Ba1 92.75(12) 4 16
Ba4 Ba3 Ba1 61.146(13) 14_665 16
F6 Ba3 Ba1 142.15(12) . 5_565
F5 Ba3 Ba1 37.10(7) 4 5_565
F2 Ba3 Ba1 145.12(8) . 5_565
F6 Ba3 Ba1 35.44(11) 10_666 5_565
F7 Ba3 Ba1 89.655(16) 2_655 5_565
F1 Ba3 Ba1 88.324(16) 5_565 5_565
F3 Ba3 Ba1 88.45(12) 16 5_565
F4 Ba3 Ba1 92.18(11) 4 5_565
Ba4 Ba3 Ba1 91.331(15) 14_665 5_565
Ba1 Ba3 Ba1 119.119(14) 16 5_565
F6 Ba3 Ba2 36.58(12) . 7_645
F5 Ba3 Ba2 144.14(7) 4 7_645
F2 Ba3 Ba2 36.08(8) . 7_645
F6 Ba3 Ba2 143.32(12) 10_666 7_645
F7 Ba3 Ba2 90.565(15) 2_655 7_645
F1 Ba3 Ba2 90.456(15) 5_565 7_645
F3 Ba3 Ba2 91.30(12) 16 7_645
F4 Ba3 Ba2 89.06(11) 4 7_645
Ba4 Ba3 Ba2 89.294(15) 14_665 7_645
Ba1 Ba3 Ba2 60.189(13) 16 7_645
Ba1 Ba3 Ba2 178.619(19) 5_565 7_645
F4 Ba4 F3 78.28(19) 15_566 3
F4 Ba4 S8 70.76(12) 15_566 2
F3 Ba4 S8 72.38(13) 3 2
F4 Ba4 S4 127.09(14) 15_566 .
F3 Ba4 S4 125.23(14) 3 .
S8 Ba4 S4 154.53(8) 2 .
F4 Ba4 S3 126.66(14) 15_566 2
F3 Ba4 S3 127.12(13) 3 2
S8 Ba4 S3 74.76(8) 2 2
S4 Ba4 S3 79.77(9) . 2
F4 Ba4 S7 72.59(13) 15_566 16
F3 Ba4 S7 70.64(13) 3 16
S8 Ba4 S7 131.95(7) 2 16
S4 Ba4 S7 73.51(7) . 16
S3 Ba4 S7 153.28(8) 2 16
F4 Ba4 S5 151.73(15) 15_566 .
F3 Ba4 S5 73.52(15) 3 .
S8 Ba4 S5 98.39(7) 2 .
S4 Ba4 S5 73.13(8) . .
S3 Ba4 S5 71.68(8) 2 .
S7 Ba4 S5 99.41(7) 16 .
F4 Ba4 S5 73.77(15) 15_566 13_656
F3 Ba4 S5 151.93(14) 3 13_656
S8 Ba4 S5 100.22(6) 2 13_656
S4 Ba4 S5 72.31(8) . 13_656
S3 Ba4 S5 73.82(8) 2 13_656
S7 Ba4 S5 98.22(6) 16 13_656
S5 Ba4 S5 134.49(12) . 13_656
F4 Ba4 In3 108.35(12) 15_566 .
F3 Ba4 In3 90.30(12) 3 .
S8 Ba4 In3 162.57(5) 2 .
S4 Ba4 In3 39.04(6) . .
S3 Ba4 In3 116.20(6) 2 .
S7 Ba4 In3 38.05(5) 16 .
S5 Ba4 In3 74.11(5) . .
S5 Ba4 In3 96.05(5) 13_656 .
F4 Ba4 In2 103.37(12) 15_566 2
F3 Ba4 In2 94.65(12) 3 2
S8 Ba4 In2 36.58(5) 2 2
S4 Ba4 In2 118.38(6) . 2
S3 Ba4 In2 39.56(6) 2 2
S7 Ba4 In2 165.18(5) 16 2
S5 Ba4 In2 77.30(5) . 2
S5 Ba4 In2 94.16(5) 13_656 2
In3 Ba4 In2 148.24(3) . 2
F4 Ba4 Ba3 39.15(14) 15_566 14_665
F3 Ba4 Ba3 39.15(13) 3 14_665
S8 Ba4 Ba3 64.96(5) 2 14_665
S4 Ba4 Ba3 140.50(6) . 14_665
S3 Ba4 Ba3 139.72(6) 2 14_665
S7 Ba4 Ba3 66.99(5) 16 14_665
S5 Ba4 Ba3 112.60(7) . 14_665
S5 Ba4 Ba3 112.91(6) 13_656 14_665
In3 Ba4 Ba3 102.863(19) . 14_665
In2 Ba4 Ba3 100.634(18) 2 14_665
F4 Ba4 Ba1 93.83(13) 15_566 3
F3 Ba4 Ba1 34.81(12) 3 3
S8 Ba4 Ba1 48.95(4) 2 3
S4 Ba4 Ba1 133.77(6) . 3
S3 Ba4 Ba1 92.95(6) 2 3
S7 Ba4 Ba1 104.95(5) 16 3
S5 Ba4 Ba1 61.39(6) . 3
S5 Ba4 Ba1 149.12(5) 13_656 3
In3 Ba4 Ba1 114.78(2) . 3
In2 Ba4 Ba1 60.653(17) 2 3
Ba3 Ba4 Ba1 60.324(13) 14_665 3
S7 Ba5 S7 92.04(10) 16 9_556
S7 Ba5 S7 87.96(10) 16 .
S7 Ba5 S7 180.0 9_556 .
S7 Ba5 S7 180.00(6) 16 8_556
S7 Ba5 S7 87.96(10) 9_556 8_556
S7 Ba5 S7 92.04(10) . 8_556
S7 Ba5 S2 83.19(7) 16 1_556
S7 Ba5 S2 96.81(7) 9_556 1_556
S7 Ba5 S2 83.19(7) . 1_556
S7 Ba5 S2 96.81(7) 8_556 1_556
S7 Ba5 S2 96.81(7) 16 9
S7 Ba5 S2 83.19(7) 9_556 9
S7 Ba5 S2 96.81(7) . 9
S7 Ba5 S2 83.19(7) 8_556 9
S2 Ba5 S2 180.00(8) 1_556 9
S7 Ba5 In3 44.08(5) 16 .
S7 Ba5 In3 135.92(5) 9_556 .
S7 Ba5 In3 44.08(5) . .
S7 Ba5 In3 135.92(5) 8_556 .
S2 Ba5 In3 77.29(7) 1_556 .
S2 Ba5 In3 102.71(7) 9 .
S7 Ba5 In3 135.92(5) 16 9_556
S7 Ba5 In3 44.08(5) 9_556 9_556
S7 Ba5 In3 135.92(5) . 9_556
S7 Ba5 In3 44.08(5) 8_556 9_556
S2 Ba5 In3 102.71(7) 1_556 9_556
S2 Ba5 In3 77.29(7) 9 9_556
In3 Ba5 In3 180.00(4) . 9_556
S7 Ba5 Ba1 56.59(5) 16 15_566
S7 Ba5 Ba1 53.83(5) 9_556 15_566
S7 Ba5 Ba1 126.17(5) . 15_566
S7 Ba5 Ba1 123.41(5) 8_556 15_566
S2 Ba5 Ba1 56.126(13) 1_556 15_566
S2 Ba5 Ba1 123.874(13) 9 15_566
In3 Ba5 Ba1 89.739(13) . 15_566
In3 Ba5 Ba1 90.261(13) 9_556 15_566
S7 Ba5 Ba1 53.83(5) 16 10_556
S7 Ba5 Ba1 56.59(5) 9_556 10_556
S7 Ba5 Ba1 123.41(5) . 10_556
S7 Ba5 Ba1 126.17(5) 8_556 10_556
S2 Ba5 Ba1 123.874(13) 1_556 10_556
S2 Ba5 Ba1 56.126(13) 9 10_556
In3 Ba5 Ba1 90.261(13) . 10_556
In3 Ba5 Ba1 89.739(13) 9_556 10_556
Ba1 Ba5 Ba1 69.550(17) 15_566 10_556
S7 Ba5 Ba1 126.17(5) 16 2
S7 Ba5 Ba1 123.41(5) 9_556 2
S7 Ba5 Ba1 56.59(5) . 2
S7 Ba5 Ba1 53.83(5) 8_556 2
S2 Ba5 Ba1 56.126(13) 1_556 2
S2 Ba5 Ba1 123.874(13) 9 2
In3 Ba5 Ba1 89.739(13) . 2
In3 Ba5 Ba1 90.261(13) 9_556 2
Ba1 Ba5 Ba1 110.450(17) 15_566 2
Ba1 Ba5 Ba1 180.000(16) 10_556 2
S7 Ba5 Ba1 123.41(5) 16 7_545
S7 Ba5 Ba1 126.17(5) 9_556 7_545
S7 Ba5 Ba1 53.83(5) . 7_545
S7 Ba5 Ba1 56.59(5) 8_556 7_545
S2 Ba5 Ba1 123.874(13) 1_556 7_545
S2 Ba5 Ba1 56.126(13) 9 7_545
In3 Ba5 Ba1 90.261(13) . 7_545
In3 Ba5 Ba1 89.739(13) 9_556 7_545
Ba1 Ba5 Ba1 180.0 15_566 7_545
Ba1 Ba5 Ba1 110.450(17) 10_556 7_545
Ba1 Ba5 Ba1 69.550(17) 2 7_545
S6 Ba6 S4 110.38(7) . 3
S6 Ba6 S4 110.38(7) . .
S4 Ba6 S4 139.24(13) 3 .
S6 Ba6 S3 109.20(6) . 2
S4 Ba6 S3 83.42(3) 3 2
S4 Ba6 S3 83.42(3) . 2
S6 Ba6 S3 109.20(6) . 4
S4 Ba6 S3 83.42(3) 3 4
S4 Ba6 S3 83.42(3) . 4
S3 Ba6 S3 141.60(13) 2 4
S6 Ba6 S6 180.0 . 2
S4 Ba6 S6 69.62(7) 3 2
S4 Ba6 S6 69.62(7) . 2
S3 Ba6 S6 70.80(6) 2 2
S3 Ba6 S6 70.80(6) 4 2
S6 Ba6 In1 45.01(2) . .
S4 Ba6 In1 155.39(7) 3 .
S4 Ba6 In1 65.37(7) . .
S3 Ba6 In1 103.44(4) 2 .
S3 Ba6 In1 103.44(4) 4 .
S6 Ba6 In1 134.99(2) 2 .
S6 Ba6 In1 45.01(2) . 3
S4 Ba6 In1 65.37(7) 3 3
S4 Ba6 In1 155.39(7) . 3
S3 Ba6 In1 103.44(4) 2 3
S3 Ba6 In1 103.44(4) 4 3
S6 Ba6 In1 134.99(2) 2 3
In1 Ba6 In1 90.02(4) . 3
S6 Ba6 In4 47.01(2) . .
S4 Ba6 In4 103.74(4) 3 .
S4 Ba6 In4 103.74(4) . .
S3 Ba6 In4 62.19(6) 2 .
S3 Ba6 In4 156.21(7) 4 .
S6 Ba6 In4 132.99(2) 2 .
In1 Ba6 In4 61.18(2) . .
In1 Ba6 In4 61.18(2) 3 .
S6 Ba6 In4 47.01(2) . 3
S4 Ba6 In4 103.74(4) 3 3
S4 Ba6 In4 103.74(4) . 3
S3 Ba6 In4 156.21(7) 2 3
S3 Ba6 In4 62.19(6) 4 3
S6 Ba6 In4 132.99(2) 2 3
In1 Ba6 In4 61.18(2) . 3
In1 Ba6 In4 61.18(2) 3 3
In4 Ba6 In4 94.02(5) . 3
S6 Ba6 Ba4 103.009(18) . 14_665
S4 Ba6 Ba4 43.521(8) 3 14_665
S4 Ba6 Ba4 124.63(4) . 14_665
S3 Ba6 Ba4 43.634(8) 2 14_665
S3 Ba6 Ba4 125.15(4) 4 14_665
S6 Ba6 Ba4 76.991(18) 2 14_665
In1 Ba6 Ba4 130.32(2) . 14_665
In1 Ba6 Ba4 70.806(14) 3 14_665
In4 Ba6 Ba4 69.528(14) . 14_665
In4 Ba6 Ba4 131.05(2) 3 14_665
S6 Ba6 Ba4 103.009(18) . 3
S4 Ba6 Ba4 43.521(8) 3 3
S4 Ba6 Ba4 124.63(4) . 3
S3 Ba6 Ba4 125.15(4) 2 3
S3 Ba6 Ba4 43.634(8) 4 3
S6 Ba6 Ba4 76.991(18) 2 3
In1 Ba6 Ba4 130.32(2) . 3
In1 Ba6 Ba4 70.806(14) 3 3
In4 Ba6 Ba4 131.05(2) . 3
In4 Ba6 Ba4 69.528(14) 3 3
Ba4 Ba6 Ba4 86.944(15) 14_665 3
S3 In1 S5 109.02(8) . .
S3 In1 S5 109.02(8) . 16
S5 In1 S5 137.20(17) . 16
S3 In1 S1 99.34(12) . .
S5 In1 S1 96.26(8) . .
S5 In1 S1 96.26(8) 16 .
S3 In1 S6 88.57(17) . .
S5 In1 S6 81.03(9) . .
S5 In1 S6 81.03(9) 16 .
S1 In1 S6 172.09(18) . .
S3 In1 Ba6 139.52(9) . .
S5 In1 Ba6 69.24(8) . .
S5 In1 Ba6 69.24(8) 16 .
S1 In1 Ba6 121.14(9) . .
S6 In1 Ba6 50.95(15) . .
S8 In2 S8 133.46(12) 16 .
S8 In2 S2 104.25(7) 16 .
S8 In2 S2 104.25(7) . .
S8 In2 S3 105.01(7) 16 .
S8 In2 S3 105.01(7) . .
S2 In2 S3 100.49(12) . .
S8 In2 Ba4 52.42(6) 16 13_655
S8 In2 Ba4 153.41(7) . 13_655
S2 In2 Ba4 97.23(5) . 13_655
S3 In2 Ba4 54.975(15) . 13_655
S8 In2 Ba4 153.41(7) 16 4_554
S8 In2 Ba4 52.42(6) . 4_554
S2 In2 Ba4 97.23(5) . 4_554
S3 In2 Ba4 54.975(15) . 4_554
Ba4 In2 Ba4 109.89(3) 13_655 4_554
S7 In3 S7 112.59(13) 16 .
S7 In3 S1 110.42(8) 16 .
S7 In3 S1 110.42(8) . .
S7 In3 S4 107.01(8) 16 .
S7 In3 S4 107.01(8) . .
S1 In3 S4 109.23(12) . .
S7 In3 Ba5 56.44(7) 16 .
S7 In3 Ba5 56.44(7) . .
S1 In3 Ba5 133.96(10) . .
S4 In3 Ba5 116.81(9) . .
S7 In3 Ba4 57.40(6) 16 .
S7 In3 Ba4 147.65(7) . .
S1 In3 Ba4 101.63(5) . .
S4 In3 Ba4 56.286(15) . .
Ba5 In3 Ba4 103.45(2) . .
S7 In3 Ba4 147.65(7) 16 16
S7 In3 Ba4 57.40(6) . 16
S1 In3 Ba4 101.63(5) . 16
S4 In3 Ba4 56.286(15) . 16
Ba5 In3 Ba4 103.45(2) . 16
Ba4 In3 Ba4 112.52(3) . 16
S7 In3 Ba2 56.48(6) 16 3
S7 In3 Ba2 136.71(7) . 3
S1 In3 Ba2 54.50(3) . 3
S4 In3 Ba2 116.26(5) . 3
Ba5 In3 Ba2 102.22(2) . 3
Ba4 In3 Ba2 67.349(13) . 3
Ba4 In3 Ba2 153.45(3) 16 3
S7 In3 Ba2 136.71(7) 16 14_665
S7 In3 Ba2 56.48(6) . 14_665
S1 In3 Ba2 54.50(3) . 14_665
S4 In3 Ba2 116.26(5) . 14_665
Ba5 In3 Ba2 102.22(2) . 14_665
Ba4 In3 Ba2 153.45(3) . 14_665
Ba4 In3 Ba2 67.349(13) 16 14_665
Ba2 In3 Ba2 100.60(3) 3 14_665
S4 In4 S5 106.87(8) 2_554 14_665
S4 In4 S5 106.87(8) 2_554 .
S5 In4 S5 137.03(17) 14_665 .
S4 In4 S2 104.03(12) 2_554 2
S5 In4 S2 98.43(8) 14_665 2
S5 In4 S2 98.43(8) . 2
S4 In4 S6 83.83(16) 2_554 .
S5 In4 S6 78.98(9) 14_665 .
S5 In4 S6 78.98(9) . .
S2 In4 S6 172.14(17) 2 .
S4 In4 Ba6 133.96(9) 2_554 .
S5 In4 Ba6 68.76(9) 14_665 .
S5 In4 Ba6 68.76(9) . .
S2 In4 Ba6 122.01(9) 2 .
S6 In4 Ba6 50.13(14) . .
In3 S1 In1 104.85(14) . .
In3 S1 Ba2 89.05(7) . 3
In1 S1 Ba2 108.66(6) . 3
In3 S1 Ba2 89.05(7) . 14_665
In1 S1 Ba2 108.66(6) . 14_665
Ba2 S1 Ba2 141.82(12) 3 14_665
In2 S2 In4 107.48(14) . 4_554
In2 S2 Ba5 121.83(14) . 1_554
In4 S2 Ba5 130.69(14) 4_554 1_554
In2 S2 Ba1 89.53(7) . 15_565
In4 S2 Ba1 104.32(6) 4_554 15_565
Ba5 S2 Ba1 77.66(6) 1_554 15_565
In2 S2 Ba1 89.53(7) . 2_554
In4 S2 Ba1 104.32(6) 4_554 2_554
Ba5 S2 Ba1 77.66(6) 1_554 2_554
Ba1 S2 Ba1 150.23(12) 15_565 2_554
In1 S3 In2 107.50(13) . .
In1 S3 Ba6 104.67(12) . 2_554
In2 S3 Ba6 147.83(13) . 2_554
In1 S3 Ba4 89.92(6) . 13_655
In2 S3 Ba4 85.46(6) . 13_655
Ba6 S3 Ba4 94.65(6) 2_554 13_655
In1 S3 Ba4 89.92(6) . 4_554
In2 S3 Ba4 85.46(6) . 4_554
Ba6 S3 Ba4 94.65(6) 2_554 4_554
Ba4 S3 Ba4 170.43(12) 13_655 4_554
In3 S4 In4 111.18(14) . 4
In3 S4 Ba6 139.41(14) . .
In4 S4 Ba6 109.41(12) 4 .
In3 S4 Ba4 84.68(6) . .
In4 S4 Ba4 90.65(6) 4 .
Ba6 S4 Ba4 94.93(6) . .
In3 S4 Ba4 84.68(6) . 16
In4 S4 Ba4 90.65(6) 4 16
Ba6 S4 Ba4 94.93(6) . 16
Ba4 S4 Ba4 169.01(12) . 16
In4 S5 In1 107.44(13) . .
In4 S5 Ba4 117.79(10) . .
In1 S5 Ba4 119.13(10) . .
In4 S5 Ba4 85.80(8) . 13_655
In1 S5 Ba4 84.62(8) . 13_655
Ba4 S5 Ba4 134.48(12) . 13_655
In1 S6 In1 168.1(3) 3 .
In1 S6 In4 89.26(3) 3 .
In1 S6 In4 89.26(3) . .
In1 S6 In4 89.26(3) 3 3
In1 S6 In4 89.26(3) . 3
In4 S6 In4 165.7(3) . 3
In1 S6 Ba6 84.04(15) 3 .
In1 S6 Ba6 84.04(15) . .
In4 S6 Ba6 82.86(14) . .
In4 S6 Ba6 82.86(14) 3 .
In1 S6 Ba6 95.96(15) 3 2_554
In1 S6 Ba6 95.96(15) . 2_554
In4 S6 Ba6 97.14(14) . 2_554
In4 S6 Ba6 97.14(14) 3 2_554
Ba6 S6 Ba6 180.0 . 2_554
In3 S7 Ba5 79.48(8) . .
In3 S7 Ba1 135.07(10) . 7_545
Ba5 S7 Ba1 80.14(6) . 7_545
In3 S7 Ba4 84.55(7) . 16
Ba5 S7 Ba4 136.24(8) . 16
Ba1 S7 Ba4 135.42(9) 7_545 16
In3 S7 Ba1 127.50(9) . 2
Ba5 S7 Ba1 77.84(6) . 2
Ba1 S7 Ba1 85.93(6) 7_545 2
Ba4 S7 Ba1 80.37(6) 16 2
In3 S7 Ba2 87.14(7) . 14_665
Ba5 S7 Ba2 136.19(9) . 14_665
Ba1 S7 Ba2 80.66(6) 7_545 14_665
Ba4 S7 Ba2 82.61(6) 16 14_665
Ba1 S7 Ba2 139.10(8) 2 14_665
In2 S8 Ba4 91.00(7) . 4_554
In2 S8 Ba2 125.53(10) . 11
Ba4 S8 Ba2 142.43(9) 4_554 11
In2 S8 Ba2 120.02(9) . 14_665
Ba4 S8 Ba2 85.05(6) 4_554 14_665
Ba2 S8 Ba2 83.50(6) 11 14_665
In2 S8 Ba1 94.83(8) . 2_554
Ba4 S8 Ba1 84.27(6) 4_554 2_554
Ba2 S8 Ba1 84.11(6) 11 2_554
Ba2 S8 Ba1 143.65(9) 14_665 2_554
Ba3 F1 Ba3 108.30(2) 14_675 16
Ba3 F1 Ba3 110.062(13) 14_675 7_655
Ba3 F1 Ba3 110.062(13) 16 7_655
Ba3 F1 Ba3 110.062(13) 14_675 5_465
Ba3 F1 Ba3 110.062(13) 16 5_465
Ba3 F1 Ba3 108.30(2) 7_655 5_465
Ba3 F2 Ba3 111.9(3) 6_546 .
Ba3 F2 Ba2 111.11(2) 6_546 7_645
Ba3 F2 Ba2 108.15(2) . 7_645
Ba3 F2 Ba2 108.15(2) 6_546 4
Ba3 F2 Ba2 111.11(2) . 4
Ba2 F2 Ba2 106.3(3) 7_645 4
Ba4 F3 Ba1 110.4(2) 3 .
Ba4 F3 Ba2 114.6(2) 3 .
Ba1 F3 Ba2 110.9(2) . .
Ba4 F3 Ba3 103.4(2) 3 16
Ba1 F3 Ba3 106.1(2) . 16
Ba2 F3 Ba3 110.8(2) . 16
Ba4 F4 Ba1 112.2(2) 15_565 .
Ba4 F4 Ba2 111.0(2) 15_565 .
Ba1 F4 Ba2 110.8(2) . .
Ba4 F4 Ba3 103.8(2) 15_565 2_554
Ba1 F4 Ba3 109.6(2) . 2_554
Ba2 F4 Ba3 109.2(2) . 2_554
Ba3 F5 Ba3 111.6(3) 5_465 2_554
Ba3 F5 Ba1 109.116(19) 5_465 6_455
Ba3 F5 Ba1 106.509(18) 2_554 6_455
Ba3 F5 Ba1 106.509(17) 5_465 .
Ba3 F5 Ba1 109.116(19) 2_554 .
Ba1 F5 Ba1 114.1(3) 6_455 .
Ba1 F6 Ba3 108.28(19) 16 .
Ba1 F6 Ba3 108.59(18) 16 12_656
Ba3 F6 Ba3 113.1(2) . 12_656
Ba1 F6 Ba2 108.1(2) 16 7_645
Ba3 F6 Ba2 107.55(18) . 7_645
Ba3 F6 Ba2 111.10(19) 12_656 7_645
Ba3 F7 Ba3 109.78(2) 7_655 2_554
Ba3 F7 Ba3 109.16(3) 7_655 5_465
Ba3 F7 Ba3 109.48(2) 2_554 5_465
Ba3 F7 Ba3 109.48(2) 7_655 4_564
Ba3 F7 Ba3 109.15(3) 2_554 4_564
Ba3 F7 Ba3 109.78(2) 5_465 4_564

loop_
_geom_bond_atom_site_label_1
_geom_bond_atom_site_label_2
_geom_bond_distance
_geom_bond_site_symmetry_2
Ba1 F4 2.616(6) .
Ba1 F6 2.634(6) 16
Ba1 F3 2.636(6) .
Ba1 F5 2.709(4) .
Ba1 S7 3.265(3) 7
Ba1 S8 3.280(2) 4
Ba1 S2 3.3869(11) 4
Ba1 S7 3.403(3) 4_554
Ba1 Ba5 3.9850(6) 4_554
Ba1 Ba3 4.2928(8) 16
Ba1 Ba3 4.3058(8) 5_465
Ba1 Ba2 4.3252(8) 10_566
Ba2 F3 2.650(6) .
Ba2 F4 2.674(6) .
Ba2 F2 2.685(5) 2_554
Ba2 F6 2.708(6) 7_655
Ba2 S8 3.176(2) 11_665
Ba2 S8 3.277(2) 14_665
Ba2 S1 3.3312(14) 3
Ba2 S7 3.415(3) 14_665
Ba2 In3 4.0915(9) 3
Ba2 Ba2 4.2975(11) 8_665
Ba2 Ba1 4.3252(8) 12_666
Ba2 Ba3 4.3326(8) 7_655
Ba3 F6 2.663(6) .
Ba3 F5 2.665(5) 4
Ba3 F2 2.665(4) .
Ba3 F6 2.669(6) 10_666
Ba3 F7 2.6990(6) 2_655
Ba3 F1 2.7135(6) 5_565
Ba3 F3 2.735(6) 16
Ba3 F4 2.740(6) 4
Ba3 Ba4 4.2141(9) 14_665
Ba3 Ba1 4.2928(8) 16
Ba3 Ba1 4.3058(8) 5_565
Ba3 Ba2 4.3326(8) 7_645
Ba4 F4 2.613(6) 15_566
Ba4 F3 2.633(6) 3
Ba4 S8 3.169(2) 2
Ba4 S4 3.279(3) .
Ba4 S3 3.284(3) 2
Ba4 S7 3.321(3) 16
Ba4 S5 3.348(3) .
Ba4 S5 3.492(3) 13_656
Ba4 In3 3.9247(8) .
Ba4 In2 3.9979(8) 2
Ba4 Ba3 4.2141(9) 14_665
Ba4 Ba1 4.3275(8) 3
Ba5 S7 2.911(3) 16
Ba5 S7 2.911(3) 9_556
Ba5 S7 2.911(3) .
Ba5 S7 2.911(3) 8_556
Ba5 S2 2.945(4) 1_556
Ba5 S2 2.945(4) 9
Ba5 In3 3.4348(10) .
Ba5 In3 3.4348(10) 9_556
Ba5 Ba1 3.9850(6) 15_566
Ba5 Ba1 3.9850(6) 10_556
Ba5 Ba1 3.9850(6) 2
Ba5 Ba1 3.9850(6) 7_545
Ba6 S6 3.086(7) .
Ba6 S4 3.158(3) 3
Ba6 S4 3.158(3) .
Ba6 S3 3.167(3) 2
Ba6 S3 3.167(3) 4
Ba6 S6 3.221(7) 2
Ba6 In1 3.9525(15) .
Ba6 In1 3.9525(15) 3
Ba6 In4 3.9897(15) .
Ba6 In4 3.9897(15) 3
Ba6 Ba4 4.7437(8) 14_665
Ba6 Ba4 4.7437(8) 3
In1 S3 2.479(4) .
In1 S5 2.523(3) .
In1 S5 2.523(3) 16
In1 S1 2.527(4) .
In1 S6 2.8105(13) .
In2 S8 2.383(2) 16
In2 S8 2.383(2) .
In2 S2 2.534(4) .
In2 S3 2.554(4) .
In2 Ba4 3.9979(8) 13_655
In2 Ba4 3.9979(8) 4_554
In3 S7 2.430(3) 16
In3 S7 2.430(3) .
In3 S1 2.431(4) .
In3 S4 2.483(4) .
In3 Ba4 3.9247(8) 16
In3 Ba2 4.0915(9) 3
In3 Ba2 4.0915(9) 14_665
In4 S4 2.487(4) 2_554
In4 S5 2.491(3) 14_665
In4 S5 2.491(3) .
In4 S2 2.539(4) 2
In4 S6 2.9411(15) .
S1 Ba2 3.3312(14) 3
S1 Ba2 3.3312(14) 14_665
S2 In4 2.539(4) 4_554
S2 Ba5 2.945(4) 1_554
S2 Ba1 3.3869(11) 15_565
S2 Ba1 3.3869(11) 2_554
S3 Ba6 3.167(3) 2_554
S3 Ba4 3.284(3) 13_655
S3 Ba4 3.284(3) 4_554
S4 In4 2.487(4) 4
S4 Ba4 3.279(3) 16
S5 Ba4 3.492(3) 13_655
S6 In1 2.8105(13) 3
S6 In4 2.9411(15) 3
S6 Ba6 3.221(7) 2_554
S7 Ba1 3.265(3) 7_545
S7 Ba4 3.321(3) 16
S7 Ba1 3.403(3) 2
S7 Ba2 3.415(3) 14_665
S8 Ba4 3.169(2) 4_554
S8 Ba2 3.176(2) 11
S8 Ba2 3.277(2) 14_665
S8 Ba1 3.280(2) 2_554
F1 Ba3 2.7135(6) 14_675
F1 Ba3 2.7135(6) 16
F1 Ba3 2.7135(6) 7_655
F1 Ba3 2.7135(6) 5_465
F2 Ba3 2.665(4) 6_546
F2 Ba2 2.685(5) 7_645
F2 Ba2 2.685(5) 4
F3 Ba4 2.633(6) 3
F3 Ba3 2.735(6) 16
F4 Ba4 2.613(6) 15_565
F4 Ba3 2.740(6) 2_554
F5 Ba3 2.665(5) 5_465
F5 Ba3 2.665(5) 2_554
F5 Ba1 2.709(4) 6_455
F6 Ba1 2.634(6) 16
F6 Ba3 2.669(6) 12_656
F6 Ba2 2.708(6) 7_645
F7 Ba3 2.6990(6) 7_655
F7 Ba3 2.6990(6) 2_554
F7 Ba3 2.6990(6) 5_465
F7 Ba3 2.6990(6) 4_564
